data_1008830
loop_
_publ_author_name
'Berthet, G'
'Joubert, J C'
'Bertaut, E F'

_publ_section_title
;
Vacancies ordering in new metastable orthophosphates (Co3 ) P2 O8 and
(Mg3 ) P2 O8 with olivin-related structure
;
_journal_coden_ASTM ZEKGAX
_journal_name_full
;
Zeitschrift fuer Kristallographie, Kristallgeometrie, Kristallphysik,
Kristallchemie (-144,1977)
;
_journal_page_first 98
_journal_page_last 105
_journal_volume 136
_journal_year 1972
_chemical_formula_structural 'Mg3 (P O4)2'
_chemical_formula_sum 'Mg3 O8 P2'
_chemical_name_systematic 'Magnesium phosphate'
_space_group_IT_number 14
_symmetry_cell_setting monoclinic
_symmetry_Int_Tables_number 14
_symmetry_space_group_name_Hall '-P 2bc'
_symmetry_space_group_name_H-M 'P 1 1 21/b'
_cell_angle_alpha 90
_cell_angle_beta 90
_cell_angle_gamma 90.99
_cell_formula_units_Z 2
_cell_length_a 5.911(20)
_cell_length_b 10.214(30)
_cell_length_c 4.734(20)
_cell_volume 285.8
_refine_ls_R_factor_all 0.12
_cod_database_code 1008830

loop_
_symmetry_equiv_pos_as_xyz
x,y,z
-x,1/2-y,1/2+z
-x,-y,-z
x,1/2+y,1/2-z

loop_
_atom_site_label
_atom_site_type_symbol
_atom_site_symmetry_multiplicity
_atom_site_Wyckoff_symbol
_atom_site_fract_x
_atom_site_fract_y
_atom_site_fract_z
_atom_site_occupancy
_atom_site_attached_hydrogens
_atom_site_calc_flag
Mg1 Mg2+ 2 d 0.5 0. 0. 1. 0 d
Mg2 Mg2+ 4 e 0.263(8) 0.277(8) -0.023(8) 1. 0 d
P1 P5+ 4 e 0.242(8) 0.103(8) 0.426(8) 1. 0 d
O1 O2- 4 e 0.266(8) 0.079(8) 0.746(8) 1. 0 d
O2 O2- 4 e 0.239(8) 0.453(8) 0.202(8) 1. 0 d
O3 O2- 4 e 0.059(8) 0.190(8) 0.350(8) 1. 0 d
O4 O2- 4 e 0.439(8) 0.145(8) 0.272(8) 1. 0 d

loop_
_atom_type_symbol
_atom_type_oxidation_number
Mg2+ 2.000
P5+ 5.000
O2- -2.000
